data_7241121
loop_
_publ_author_name
'Tong, Xiao-Lan'
'Wang, Shan'
'Gao, Hong Xia'
'Ge, Ying Chong'
'Zuo, Jun'
'Liu, Fen'
'Ding, Jianhua'
'Xiong, Jianbo'

_publ_section_title
;
 Hydrothermal Synthesis of Two 2D Uranyl Coordination Polymers, Structure,
 Luminescence, and Photocatalytic Degradation of Rhodamine B
;
_journal_name_full CrystEngComm
_journal_paper_doi 10.1039/D0CE01091J
_journal_year 2020
_chemical_formula_moiety 'C19 H17 N O7 U'
_chemical_formula_sum 'C19 H17 N O7 U'
_chemical_formula_weight 609.37
_space_group_crystal_system monoclinic
_space_group_IT_number 14
_space_group_name_Hall '-P 2yn'
_space_group_name_H-M_alt 'P 1 21/n 1'
_atom_sites_solution_hydrogens geom
_atom_sites_solution_primary iterative
_atom_sites_solution_secondary difmap
_audit_creation_date 2020-06-14
_audit_creation_method
;
Olex2 1.2
(compiled 2018.05.29 svn.r3508 for OlexSys, GUI svn.r5506)
;
_audit_update_record
;
2020-06-21 deposited with the CCDC.	2020-08-24 downloaded from the CCDC.
;
_cell_angle_alpha 90.00
_cell_angle_beta 97.178(3)
_cell_angle_gamma 90.00
_cell_formula_units_Z 4
_cell_length_a 10.4923(11)
_cell_length_b 15.3276(17)
_cell_length_c 12.1504(13)
_cell_measurement_reflns_used 9781
_cell_measurement_temperature 300(2)
_cell_measurement_theta_max 27.59
_cell_measurement_theta_min 3.15
_cell_volume 1938.7(4)
_computing_molecular_graphics 'Olex2 (Dolomanov et al., 2009)'
_computing_publication_material 'Olex2 (Dolomanov et al., 2009)'
_computing_structure_refinement 'XL (Sheldrick, 2008)'
_computing_structure_solution 'olex2.solve (Bourhis et al., 2015)'
_diffrn_ambient_temperature 299.85
_diffrn_measured_fraction_theta_full 0.998
_diffrn_measured_fraction_theta_max 0.998
_diffrn_measurement_device_type 'CCD area detector'
_diffrn_measurement_method 'phi and omega scans'
_diffrn_radiation_monochromator graphite
_diffrn_radiation_type MoK\a
_diffrn_radiation_wavelength 0.71073
_diffrn_reflns_av_R_equivalents 0.0291
_diffrn_reflns_av_unetI/netI 0.0118
_diffrn_reflns_limit_h_max 12
_diffrn_reflns_limit_h_min -12
_diffrn_reflns_limit_k_max 18
_diffrn_reflns_limit_k_min -18
_diffrn_reflns_limit_l_max 14
_diffrn_reflns_limit_l_min -14
_diffrn_reflns_number 56670
_diffrn_reflns_theta_full 25.05
_diffrn_reflns_theta_max 25.05
_diffrn_reflns_theta_min 3.05
_diffrn_source 'fine-focus sealed tube'
_exptl_absorpt_coefficient_mu 8.413
_exptl_absorpt_correction_T_max 0.3463
_exptl_absorpt_correction_T_min 0.2840
_exptl_absorpt_correction_type multi-scan
_exptl_crystal_colour yellow
_exptl_crystal_density_diffrn 2.088
_exptl_crystal_density_method 'not measured'
_exptl_crystal_description cuboid
_exptl_crystal_F_000 1144
_exptl_crystal_size_max 0.2
_exptl_crystal_size_mid 0.18
_exptl_crystal_size_min 0.16
_refine_diff_density_max 2.082
_refine_diff_density_min -0.750
_refine_diff_density_rms 0.115
_refine_ls_extinction_method none
_refine_ls_goodness_of_fit_ref 1.117
_refine_ls_hydrogen_treatment constr
_refine_ls_matrix_type full
_refine_ls_number_parameters 254
_refine_ls_number_reflns 3433
_refine_ls_number_restraints 9
_refine_ls_restrained_S_all 1.125
_refine_ls_R_factor_all 0.0310
_refine_ls_R_factor_gt 0.0242
_refine_ls_shift/su_max 0.003
_refine_ls_shift/su_mean 0.000
_refine_ls_structure_factor_coef Fsqd
_refine_ls_weighting_details 'calc w=1/[\s^2^(Fo^2^)+(0.0252P)^2^+7.6493P] where P=(Fo^2^+2Fc^2^)/3'
_refine_ls_weighting_scheme calc
_refine_ls_wR_factor_gt 0.0555
_refine_ls_wR_factor_ref 0.0601
_reflns_number_gt 3025
_reflns_number_total 3433
_reflns_threshold_expression >2sigma(I)
_cod_data_source_file d0ce01091j2.cif
_cod_data_source_block 1_CCDC1
_cod_database_code 7241121
_olex2_refinement_description
;
1. Fixed Uiso
 At 1.2 times of:
  All C(H) groups, All C(H,H) groups
 At 1.5 times of:
  All C(H,H,H) groups
2. Rigid bond restraints
 N1, C22, C19
 with sigma for 1-2 distances of 0.01 and sigma for 1-3 distances of 0.01
 N1, C22
 with sigma for 1-2 distances of 0.005 and sigma for 1-3 distances of 0.005
3. Uiso/Uaniso restraints and constraints
N1 \\sim C22: within 2A with sigma of 0.02 and sigma for terminal atoms of 0.04
C22 \\sim N1: within 1.7A with sigma of 0.02 and sigma for terminal atoms of
0.04
4.a Secondary CH2 refined with riding coordinates:
 C19(H19A,H19B), C20(H20A,H20B), C21(H21A,H21B)
4.b Aromatic/amide H refined with riding coordinates:
 C4(H4), C5(H5), C6(H6), C7(H7), C9(H9), C10(H10), C12(H12), C13(H13)
4.c Idealised Me refined as rotating group:
 C22(H22A,H22B,H22C)
;
_olex2_submission_special_instructions 'No special instructions were received'

loop_
_space_group_symop_id
_space_group_symop_operation_xyz
1 'x, y, z'
2 '-x+1/2, y+1/2, -z+1/2'
3 '-x, -y, -z'
4 'x-1/2, -y-1/2, z-1/2'

loop_
_atom_site_label
_atom_site_type_symbol
_atom_site_fract_x
_atom_site_fract_y
_atom_site_fract_z
_atom_site_U_iso_or_equiv
_atom_site_adp_type
_atom_site_occupancy
_atom_site_calc_flag
_atom_site_disorder_assembly
_atom_site_disorder_group
_atom_site_refinement_flags_posn
_atom_site_refinement_flags_adp
U1 U -0.107153(16) 1.035802(12) 0.188192(15) 0.02645(8) Uani 1 d . . . .
O1 O 0.0822(3) 0.9626(2) 0.1550(3) 0.0349(8) Uani 1 d . . . .
O2 O 0.1573(3) 0.9973(2) -0.0014(3) 0.0312(8) Uani 1 d . . . .
O3 O -0.2666(4) 0.6149(3) 0.1847(3) 0.0488(10) Uani 1 d . . . .
O4 O -0.1764(3) 0.5924(3) 0.3544(3) 0.0415(9) Uani 1 d . . . .
O5 O 0.0233(4) 1.0413(3) 0.3591(4) 0.0569(12) Uani 1 d . . . .
O6 O -0.0462(4) 1.1358(3) 0.1475(3) 0.0451(10) Uani 1 d . . . .
O7 O -0.1702(4) 0.9353(3) 0.2248(3) 0.0404(9) Uani 1 d . . . .
N1 N 0.2154(9) 1.0616(6) 0.4553(6) 0.096(2) Uani 1 d . . . U
C1 C 0.1641(4) 0.9568(3) 0.0887(4) 0.0254(10) Uani 1 d . . . .
C2 C 0.2799(4) 0.9023(3) 0.1243(4) 0.0256(10) Uani 1 d . . . .
C3 C 0.2761(4) 0.8234(3) 0.1816(4) 0.0280(10) Uani 1 d . . . .
C4 C 0.3923(5) 0.7838(4) 0.2183(5) 0.0405(13) Uani 1 d . . . .
H4 H 0.3918 0.7310 0.2561 0.049 Uiso 1 calc . . R .
C5 C 0.5086(5) 0.8196(4) 0.2010(5) 0.0448(14) Uani 1 d . . . .
H5 H 0.5848 0.7917 0.2283 0.054 Uiso 1 calc . . R .
C6 C 0.5115(5) 0.8968(4) 0.1432(5) 0.0414(13) Uani 1 d . . . .
H6 H 0.5897 0.9209 0.1304 0.050 Uiso 1 calc . . R .
C7 C 0.3983(5) 0.9377(4) 0.1046(5) 0.0345(12) Uani 1 d . . . .
H7 H 0.4000 0.9895 0.0649 0.041 Uiso 1 calc . . R .
C8 C 0.1560(5) 0.7769(3) 0.2008(4) 0.0311(11) Uani 1 d . . . .
C9 C 0.0520(5) 0.7683(3) 0.1192(5) 0.0337(12) Uani 1 d . . . .
H9 H 0.0538 0.7958 0.0512 0.040 Uiso 1 calc . . R .
C10 C -0.0545(5) 0.7196(4) 0.1372(4) 0.0361(12) Uani 1 d . . . .
H10 H -0.1234 0.7150 0.0814 0.043 Uiso 1 calc . . R .
C11 C -0.0594(5) 0.6778(3) 0.2373(4) 0.0337(11) Uani 1 d . . . .
C12 C 0.0445(5) 0.6857(4) 0.3200(5) 0.0429(14) Uani 1 d . . . .
H12 H 0.0426 0.6579 0.3878 0.052 Uiso 1 calc . . R .
C13 C 0.1502(5) 0.7348(4) 0.3016(5) 0.0420(14) Uani 1 d . . . .
H13 H 0.2188 0.7398 0.3576 0.050 Uiso 1 calc . . R .
C14 C -0.1727(5) 0.6257(4) 0.2596(4) 0.0360(12) Uani 1 d . . . .
C15 C 0.1055(8) 1.0724(6) 0.4273(6) 0.072(2) Uani 1 d . . . .
C19 C 0.2928(7) 1.1042(6) 0.5417(5) 0.070(2) Uani 1 d . . . U
H19A H 0.3713 1.1273 0.5185 0.084 Uiso 1 calc . . R .
H19B H 0.3127 1.0676 0.6067 0.084 Uiso 1 calc . . R .
C20 C 0.1910(13) 1.1788(7) 0.5594(9) 0.115(4) Uani 1 d . . . .
H20A H 0.1913 1.1904 0.6379 0.138 Uiso 1 calc . . R .
H20B H 0.2131 1.2323 0.5235 0.138 Uiso 1 calc . . R .
C21 C 0.0671(9) 1.1494(6) 0.5123(6) 0.078(2) Uani 1 d . . . .
H21A H 0.0182 1.1958 0.4725 0.093 Uiso 1 calc . . R .
H21B H 0.0185 1.1260 0.5685 0.093 Uiso 1 calc . . R .
C22 C 0.2766(11) 0.9926(9) 0.4018(9) 0.121(4) Uani 1 d . . . U
H22A H 0.2262 0.9404 0.4024 0.182 Uiso 1 calc . . GR .
H22B H 0.3607 0.9824 0.4407 0.182 Uiso 1 calc . . GR .
H22C H 0.2839 1.0089 0.3266 0.182 Uiso 1 calc . . GR .

loop_
_atom_site_aniso_label
_atom_site_aniso_U_11
_atom_site_aniso_U_22
_atom_site_aniso_U_33
_atom_site_aniso_U_23
_atom_site_aniso_U_13
_atom_site_aniso_U_12
U1 0.02206(11) 0.02886(11) 0.02880(11) -0.00089(8) 0.00457(7) 0.00231(8)
O1 0.0262(18) 0.046(2) 0.0340(19) 0.0034(17) 0.0084(15) 0.0074(16)
O2 0.0303(18) 0.0335(19) 0.0293(19) 0.0012(16) 0.0023(14) 0.0053(15)
O3 0.041(2) 0.068(3) 0.037(2) 0.011(2) 0.0021(17) -0.023(2)
O4 0.035(2) 0.052(3) 0.037(2) 0.0104(18) 0.0048(16) -0.0154(18)
O5 0.042(2) 0.084(3) 0.041(2) -0.016(2) -0.0117(19) 0.015(2)
O6 0.045(2) 0.035(2) 0.055(2) -0.0049(19) 0.0074(19) -0.0070(18)
O7 0.038(2) 0.044(2) 0.042(2) 0.0101(18) 0.0113(17) -0.0007(18)
N1 0.097(6) 0.118(6) 0.072(5) 0.010(4) -0.001(4) -0.009(5)
C1 0.022(2) 0.024(2) 0.030(3) -0.003(2) 0.0016(19) -0.0024(19)
C2 0.018(2) 0.030(3) 0.029(2) -0.003(2) 0.0019(18) 0.0000(19)
C3 0.022(2) 0.030(3) 0.031(3) -0.001(2) 0.0000(19) -0.002(2)
C4 0.031(3) 0.035(3) 0.053(3) 0.007(3) -0.004(3) 0.001(2)
C5 0.022(3) 0.051(4) 0.059(4) 0.003(3) -0.004(2) 0.007(3)
C6 0.019(2) 0.052(4) 0.054(3) 0.001(3) 0.004(2) -0.007(2)
C7 0.029(3) 0.034(3) 0.040(3) 0.000(2) 0.003(2) -0.007(2)
C8 0.025(2) 0.029(3) 0.040(3) 0.004(2) 0.007(2) -0.003(2)
C9 0.030(3) 0.033(3) 0.039(3) 0.006(2) 0.007(2) -0.005(2)
C10 0.030(3) 0.043(3) 0.034(3) 0.002(2) 0.002(2) -0.004(2)
C11 0.033(3) 0.032(3) 0.037(3) 0.001(2) 0.009(2) -0.006(2)
C12 0.042(3) 0.045(3) 0.042(3) 0.013(3) 0.003(3) -0.009(3)
C13 0.034(3) 0.049(4) 0.040(3) 0.012(3) -0.005(2) -0.010(3)
C14 0.031(3) 0.040(3) 0.038(3) 0.000(2) 0.008(2) -0.007(2)
C15 0.059(5) 0.099(6) 0.054(4) 0.037(4) -0.010(4) -0.015(4)
C19 0.064(4) 0.103(6) 0.039(3) 0.014(4) -0.006(3) -0.036(5)
C20 0.180(12) 0.089(7) 0.078(7) 0.003(6) 0.022(7) -0.018(8)
C21 0.109(7) 0.074(5) 0.047(4) 0.013(4) -0.001(4) -0.009(5)
C22 0.108(8) 0.180(11) 0.079(7) -0.010(6) 0.026(6) 0.041(8)

loop_
_atom_type_symbol
_atom_type_description
_atom_type_scat_dispersion_real
_atom_type_scat_dispersion_imag
_atom_type_scat_source
C C 0.0033 0.0016 'International Tables Vol C Tables 4.2.6.8 and 6.1.1.4'
H H 0.0000 0.0000 'International Tables Vol C Tables 4.2.6.8 and 6.1.1.4'
N N 0.0061 0.0033 'International Tables Vol C Tables 4.2.6.8 and 6.1.1.4'
O O 0.0106 0.0060 'International Tables Vol C Tables 4.2.6.8 and 6.1.1.4'
U U -9.6767 9.6646 'International Tables Vol C Tables 4.2.6.8 and 6.1.1.4'

loop_
_geom_angle_atom_site_label_1
_geom_angle_atom_site_label_2
_geom_angle_atom_site_label_3
_geom_angle
_geom_angle_site_symmetry_1
_geom_angle_site_symmetry_3
_geom_angle_publ_flag
O1 U1 O3 150.17(12) . 2_455 ?
O1 U1 O4 156.85(12) . 2_455 ?
O1 U1 C14 176.71(14) . 2_455 ?
O2 U1 O1 79.74(12) 3_575 . ?
O2 U1 O3 130.08(12) 3_575 2_455 ?
O2 U1 O4 77.17(12) 3_575 2_455 ?
O2 U1 O5 155.66(14) 3_575 . ?
O2 U1 C14 103.54(14) 3_575 2_455 ?
O3 U1 C14 26.55(14) 2_455 2_455 ?
O4 U1 O3 52.96(12) 2_455 2_455 ?
O4 U1 C14 26.45(14) 2_455 2_455 ?
O5 U1 O1 75.95(14) . . ?
O5 U1 O3 74.22(14) . 2_455 ?
O5 U1 O4 127.16(13) . 2_455 ?
O5 U1 C14 100.76(15) . 2_455 ?
O6 U1 O1 91.32(16) . . ?
O6 U1 O2 87.77(16) . 3_575 ?
O6 U1 O3 89.42(17) . 2_455 ?
O6 U1 O4 89.53(17) . 2_455 ?
O6 U1 O5 91.46(18) . . ?
O6 U1 C14 88.52(17) . 2_455 ?
O7 U1 O1 88.72(15) . . ?
O7 U1 O2 90.54(16) . 3_575 ?
O7 U1 O3 91.40(17) . 2_455 ?
O7 U1 O4 89.76(16) . 2_455 ?
O7 U1 O5 90.23(18) . . ?
O7 U1 O6 178.27(18) . . ?
O7 U1 C14 91.54(17) . 2_455 ?
C1 O1 U1 143.5(3) . . ?
C1 O2 U1 136.7(3) . 3_575 ?
C14 O3 U1 92.6(3) . 2_445 ?
C14 O4 U1 94.8(3) . 2_445 ?
C15 O5 U1 154.8(5) . . ?
C15 N1 C19 127.3(10) . . ?
C15 N1 C22 116.9(10) . . ?
C19 N1 C22 115.6(9) . . ?
O1 C1 O2 124.0(4) . . ?
O1 C1 C2 116.9(4) . . ?
O2 C1 C2 119.1(4) . . ?
C3 C2 C1 123.7(4) . . ?
C3 C2 C7 120.1(4) . . ?
C7 C2 C1 116.1(4) . . ?
C2 C3 C8 124.7(4) . . ?
C4 C3 C2 117.4(4) . . ?
C4 C3 C8 117.8(5) . . ?
C5 C4 C3 122.5(5) . . ?
C4 C5 C6 119.8(5) . . ?
C7 C6 C5 119.5(5) . . ?
C6 C7 C2 120.7(5) . . ?
C9 C8 C3 122.6(5) . . ?
C9 C8 C13 117.9(5) . . ?
C13 C8 C3 119.4(5) . . ?
C10 C9 C8 121.2(5) . . ?
C11 C10 C9 120.6(5) . . ?
C10 C11 C12 118.9(5) . . ?
C10 C11 C14 121.9(5) . . ?
C12 C11 C14 119.2(5) . . ?
C13 C12 C11 120.2(5) . . ?
C12 C13 C8 121.2(5) . . ?
O3 C14 U1 60.9(3) . 2_445 ?
O3 C14 C11 120.6(5) . . ?
O4 C14 U1 58.7(3) . 2_445 ?
O4 C14 O3 119.5(5) . . ?
O4 C14 C11 119.9(5) . . ?
C11 C14 U1 176.1(4) . 2_445 ?
O5 C15 C21 119.9(7) . . ?
N1 C15 O5 136.8(11) . . ?
N1 C15 C21 103.2(8) . . ?
N1 C19 C20 95.7(7) . . ?
C21 C20 C19 108.1(8) . . ?
C20 C21 C15 101.2(8) . . ?

loop_
_geom_bond_atom_site_label_1
_geom_bond_atom_site_label_2
_geom_bond_distance
_geom_bond_site_symmetry_2
_geom_bond_publ_flag
U1 O1 2.360(3) . ?
U1 O2 2.321(3) 3_575 ?
U1 O3 2.474(4) 2_455 ?
U1 O4 2.426(4) 2_455 ?
U1 O5 2.341(4) . ?
U1 O6 1.756(4) . ?
U1 O7 1.756(4) . ?
U1 C14 2.829(5) 2_455 ?
O1 C1 1.253(6) . ?
O2 U1 2.321(3) 3_575 ?
O2 C1 1.252(6) . ?
O3 U1 2.474(4) 2_445 ?
O3 C14 1.266(6) . ?
O4 U1 2.426(4) 2_445 ?
O4 C14 1.264(6) . ?
O5 C15 1.217(9) . ?
N1 C15 1.172(11) . ?
N1 C19 1.406(10) . ?
N1 C22 1.434(13) . ?
C1 C2 1.494(6) . ?
C2 C3 1.398(7) . ?
C2 C7 1.403(7) . ?
C3 C4 1.386(7) . ?
C3 C8 1.491(7) . ?
C4 C5 1.377(8) . ?
C5 C6 1.379(8) . ?
C6 C7 1.374(8) . ?
C8 C9 1.386(7) . ?
C8 C13 1.393(7) . ?
C9 C10 1.383(7) . ?
C10 C11 1.382(7) . ?
C11 C12 1.392(8) . ?
C11 C14 1.485(7) . ?
C12 C13 1.381(8) . ?
C14 U1 2.829(5) 2_445 ?
C15 C21 1.651(12) . ?
C19 C20 1.597(14) . ?
C20 C21 1.427(13) . ?
